data_1507663
loop_
_publ_author_name
'Yanagisawa, Akira'
'Fujinami, Takeo'
'Oyokawa, Yu'
'Sugita, Takuya'
'Yoshida, Kazuhiro'

_publ_section_title
;
 Catalytic enantioselective N-nitroso aldol reaction of \g,\d-unsaturated
 \d-lactones.
;
_journal_issue 10
_journal_name_full 'Organic letters'
_journal_page_first 2434
_journal_page_last 2437
_journal_paper_doi 10.1021/ol300146k
_journal_volume 14
_journal_year 2012
_chemical_absolute_configuration ad
_chemical_formula_moiety 'C23 H28 Br N O4'
_chemical_formula_sum 'C23 H28 Br N O4'
_chemical_formula_weight 462.37
_chemical_melting_point 374(3)
_chemical_name_common
;
(S)-ethyl 5-(4-bromophenyl)-4-((2-(t-butyl)phenyl)(hydroxy)amino)
-5-oxopentanoate
;
_chemical_name_systematic
; 
 ? 
;
_space_group_IT_number 19
_symmetry_cell_setting orthorhombic
_symmetry_space_group_name_Hall 'P 2ac 2ab'
_symmetry_space_group_name_H-M 'P 21 21 21'
_atom_sites_solution_hydrogens geom
_atom_sites_solution_primary direct
_atom_sites_solution_secondary difmap
_audit_creation_method SHELXL-97
_cell_angle_alpha 90.00
_cell_angle_beta 90.00
_cell_angle_gamma 90.00
_cell_formula_units_Z 4
_cell_length_a 8.9034(2)
_cell_length_b 10.5540(2)
_cell_length_c 23.8579(5)
_cell_measurement_reflns_used 6495
_cell_measurement_temperature 173
_cell_measurement_theta_max 67.54
_cell_measurement_theta_min 4.58
_cell_volume 2241.84(8)
_computing_cell_refinement 'APEX2 (Bruker AXS, 2006)'
_computing_data_collection 'APEX2 (Bruker AXS, 2006)'
_computing_data_reduction 'SAINT (Bruker AXS, 2004)'
_computing_molecular_graphics 'XSHEL (Bruker AXS,2002)'
_computing_publication_material 'XCIF (Bruker AXS, 2001)'
_computing_structure_refinement 'SHELXL-97 (Sheldrick, 1997)'
_computing_structure_solution 'SHELXS-97 (Sheldrick, 1997)'
_diffrn_ambient_temperature 173
_diffrn_detector_area_resol_mean 8.333
_diffrn_measured_fraction_theta_full 0.974
_diffrn_measured_fraction_theta_max 0.974
_diffrn_measurement_device_type 'Bruker APEXII CCD area detector'
_diffrn_measurement_method 'phi and omega scans'
_diffrn_radiation_monochromator 'Bruker Helios multilayer confocal mirror'
_diffrn_radiation_source 'Bruker TXS fine-focus rotating anode'
_diffrn_radiation_type CuK\a
_diffrn_radiation_wavelength 1.54178
_diffrn_reflns_av_R_equivalents 0.0197
_diffrn_reflns_av_sigmaI/netI 0.0393
_diffrn_reflns_limit_h_max 10
_diffrn_reflns_limit_h_min -10
_diffrn_reflns_limit_k_max 12
_diffrn_reflns_limit_k_min -12
_diffrn_reflns_limit_l_max 28
_diffrn_reflns_limit_l_min -20
_diffrn_reflns_number 8399
_diffrn_reflns_theta_full 67.98
_diffrn_reflns_theta_max 67.98
_diffrn_reflns_theta_min 4.58
_exptl_absorpt_coefficient_mu 2.725
_exptl_absorpt_correction_T_max 0.8758
_exptl_absorpt_correction_T_min 0.6117
_exptl_absorpt_correction_type empirical
_exptl_absorpt_process_details
;
SADABS Sheldrick 1996
;
_exptl_crystal_colour colourless
_exptl_crystal_density_diffrn 1.370
_exptl_crystal_density_method 'not measured'
_exptl_crystal_description needle
_exptl_crystal_F_000 960
_exptl_crystal_size_max 0.20
_exptl_crystal_size_mid 0.05
_exptl_crystal_size_min 0.05
_refine_diff_density_max 1.536
_refine_diff_density_min -0.366
_refine_diff_density_rms 0.119
_refine_ls_abs_structure_details 'Flack H D (1983), Acta Cryst. A39, 876-881'
_refine_ls_abs_structure_Flack 0.01(2)
_refine_ls_extinction_method none
_refine_ls_goodness_of_fit_ref 1.087
_refine_ls_hydrogen_treatment constr
_refine_ls_matrix_type full
_refine_ls_number_parameters 267
_refine_ls_number_reflns 3711
_refine_ls_number_restraints 0
_refine_ls_restrained_S_all 1.087
_refine_ls_R_factor_all 0.0575
_refine_ls_R_factor_gt 0.0564
_refine_ls_shift/su_max 0.010
_refine_ls_shift/su_mean 0.001
_refine_ls_structure_factor_coef Fsqd
_refine_ls_weighting_details 'calc w=1/[\s^2^(Fo^2^)+(0.1071P)^2^+0.3632P] where P=(Fo^2^+2Fc^2^)/3'
_refine_ls_weighting_scheme calc
_refine_ls_wR_factor_gt 0.1395
_refine_ls_wR_factor_ref 0.1411
_reflns_number_gt 3572
_reflns_number_total 3711
_reflns_threshold_expression >2sigma(I)
_cod_data_source_file ol300146k_si_004.cif
_cod_data_source_block u120423mas1
_cod_depositor_comments
;
The following automatic conversions were performed:

'_chemical_melting_point' value '98.5-104 degrees centigrade' was
changed to '374(3)' - it was converted from degrees Celsius(C) to
Kelvins(K), the average value was taken and precision was
estimated.

'_symmetry_cell_setting' value 'Orthorhombic' changed to
'orthorhombic' according to
/home/saulius/struct/CIF-dictionaries/cif_core.dic dictionary named
'cif_core.dic' version 2.4.1 from 2010-06-29.

Automatic conversion script
Id: cif_fix_values 1715 2011-07-08 13:25:40Z adriana 

 Adding full bibliography for 1507663.cif.
;
_cod_original_sg_symbol_H-M 'P2(1)2(1)2(1) '
_cod_database_code 1507663

loop_
_symmetry_equiv_pos_as_xyz
'x, y, z'
'-x+1/2, -y, z+1/2'
'-x, y+1/2, -z+1/2'
'x+1/2, -y+1/2, -z'

loop_
_atom_site_label
_atom_site_type_symbol
_atom_site_fract_x
_atom_site_fract_y
_atom_site_fract_z
_atom_site_U_iso_or_equiv
_atom_site_adp_type
_atom_site_occupancy
_atom_site_symmetry_multiplicity
_atom_site_calc_flag
_atom_site_refinement_flags
Br1 Br 0.84904(6) 0.37863(5) 0.07226(2) 0.0654(2) Uani 1 1 d .
C1 C 0.7079(4) 0.5101(3) 0.08610(16) 0.0422(8) Uani 1 1 d .
C2 C 0.6798(4) 0.5447(4) 0.14095(15) 0.0419(7) Uani 1 1 d .
H2 H 0.7308 0.5049 0.1712 0.050 Uiso 1 1 calc R
C3 C 0.5750(4) 0.6393(4) 0.15040(14) 0.0391(7) Uani 1 1 d .
H3 H 0.5522 0.6633 0.1878 0.047 Uiso 1 1 calc R
C4 C 0.5027(4) 0.6995(3) 0.10636(14) 0.0346(7) Uani 1 1 d .
C5 C 0.5347(5) 0.6626(4) 0.05142(15) 0.0459(9) Uani 1 1 d .
H5 H 0.4852 0.7027 0.0209 0.055 Uiso 1 1 calc R
C6 C 0.6379(5) 0.5682(4) 0.04142(16) 0.0535(10) Uani 1 1 d .
H6 H 0.6606 0.5432 0.0041 0.064 Uiso 1 1 calc R
C7 C 0.3899(4) 0.8030(3) 0.11388(14) 0.0348(7) Uani 1 1 d .
C8 C 0.2958(4) 0.8042(3) 0.16703(14) 0.0352(7) Uani 1 1 d .
H8 H 0.3585 0.7702 0.1984 0.042 Uiso 1 1 calc R
C9 C 0.1616(4) 0.7153(3) 0.15872(17) 0.0433(8) Uani 1 1 d .
H9A H 0.2007 0.6287 0.1523 0.052 Uiso 1 1 calc R
H9B H 0.1031 0.7135 0.1940 0.052 Uiso 1 1 calc R
C10 C 0.0548(5) 0.7479(4) 0.11092(18) 0.0474(9) Uani 1 1 d .
H10A H 0.1150 0.7746 0.0781 0.057 Uiso 1 1 calc R
H10B H -0.0008 0.6703 0.1002 0.057 Uiso 1 1 calc R
C11 C -0.0567(4) 0.8503(4) 0.12403(17) 0.0422(8) Uani 1 1 d .
C12 C -0.2358(5) 0.9899(5) 0.08429(17) 0.0538(10) Uani 1 1 d .
H12A H -0.1922 1.0657 0.1025 0.065 Uiso 1 1 calc R
H12B H -0.3191 0.9581 0.1079 0.065 Uiso 1 1 calc R
C13 C -0.2925(8) 1.0228(7) 0.0265(2) 0.0838(17) Uani 1 1 d .
H13A H -0.2087 1.0525 0.0034 0.126 Uiso 1 1 calc R
H13B H -0.3685 1.0897 0.0293 0.126 Uiso 1 1 calc R
H13C H -0.3372 0.9474 0.0092 0.126 Uiso 1 1 calc R
C14 C 0.3781(4) 1.0175(3) 0.19008(13) 0.0337(6) Uani 1 1 d .
C15 C 0.3760(4) 1.1438(3) 0.16952(14) 0.0366(7) Uani 1 1 d .
C16 C 0.5103(5) 1.2109(4) 0.17479(16) 0.0456(8) Uani 1 1 d .
H16 H 0.5142 1.2945 0.1601 0.055 Uiso 1 1 calc R
C17 C 0.6379(4) 1.1632(4) 0.20001(15) 0.0465(8) Uani 1 1 d .
H17 H 0.7269 1.2127 0.2018 0.056 Uiso 1 1 calc R
C18 C 0.6348(4) 1.0428(4) 0.22254(15) 0.0459(8) Uani 1 1 d .
H18 H 0.7202 1.0093 0.2412 0.055 Uiso 1 1 calc R
C19 C 0.5056(4) 0.9724(3) 0.21739(14) 0.0385(7) Uani 1 1 d .
H19 H 0.5032 0.8897 0.2331 0.046 Uiso 1 1 calc R
C20 C 0.2369(5) 1.2080(3) 0.14403(16) 0.0420(8) Uani 1 1 d .
C21 C 0.1860(5) 1.1421(4) 0.09024(17) 0.0472(8) Uani 1 1 d .
H21A H 0.2674 1.1446 0.0626 0.071 Uiso 1 1 calc R
H21B H 0.0976 1.1856 0.0751 0.071 Uiso 1 1 calc R
H21C H 0.1604 1.0537 0.0985 0.071 Uiso 1 1 calc R
C22 C 0.2701(7) 1.3473(4) 0.1282(2) 0.0612(11) Uani 1 1 d .
H22A H 0.3582 1.3506 0.1036 0.092 Uiso 1 1 calc R
H22B H 0.2900 1.3963 0.1623 0.092 Uiso 1 1 calc R
H22C H 0.1832 1.3832 0.1086 0.092 Uiso 1 1 calc R
C23 C 0.1087(5) 1.2075(5) 0.1872(2) 0.0572(11) Uani 1 1 d .
H23A H 0.0210 1.2510 0.1715 0.086 Uiso 1 1 calc R
H23B H 0.1414 1.2514 0.2213 0.086 Uiso 1 1 calc R
H23C H 0.0819 1.1199 0.1964 0.086 Uiso 1 1 calc R
N1 N 0.2507(3) 0.9339(3) 0.18143(12) 0.0349(6) Uani 1 1 d .
O1 O 0.3672(3) 0.8778(2) 0.07616(10) 0.0450(6) Uani 1 1 d .
O2 O -0.0878(3) 0.8872(3) 0.17018(11) 0.0497(6) Uani 1 1 d .
O3 O -0.1219(3) 0.8925(3) 0.07748(11) 0.0483(6) Uani 1 1 d .
O4 O 0.1754(3) 0.9240(2) 0.23617(9) 0.0389(5) Uani 1 1 d .
H4 H 0.0888 0.8940 0.2317 0.058 Uiso 1 1 calc R

loop_
_atom_site_aniso_label
_atom_site_aniso_U_11
_atom_site_aniso_U_22
_atom_site_aniso_U_33
_atom_site_aniso_U_23
_atom_site_aniso_U_13
_atom_site_aniso_U_12
Br1 0.0714(3) 0.0695(3) 0.0552(3) 0.0017(2) 0.0065(2) 0.0378(2)
C1 0.0437(16) 0.0378(15) 0.045(2) -0.0007(14) 0.0058(15) 0.0154(15)
C2 0.0429(17) 0.0490(18) 0.0340(16) 0.0051(15) -0.0024(13) 0.0081(16)
C3 0.0448(16) 0.0462(18) 0.0262(14) -0.0008(14) 0.0012(12) 0.0002(16)
C4 0.0406(16) 0.0342(15) 0.0290(15) -0.0029(13) -0.0002(13) -0.0001(14)
C5 0.064(2) 0.0492(18) 0.0249(15) -0.0005(14) -0.0023(15) 0.0159(18)
C6 0.072(3) 0.057(2) 0.0313(16) -0.0036(16) 0.0024(18) 0.021(2)
C7 0.0406(16) 0.0338(15) 0.0300(15) -0.0023(13) -0.0010(12) 0.0005(13)
C8 0.0422(16) 0.0324(14) 0.0311(15) 0.0006(12) 0.0013(13) 0.0052(14)
C9 0.0452(18) 0.0322(14) 0.0525(19) 0.0007(14) 0.0039(16) 0.0041(15)
C10 0.0452(18) 0.051(2) 0.0460(19) -0.0171(17) -0.0053(16) -0.0010(17)
C11 0.0339(15) 0.0467(18) 0.046(2) -0.0046(16) 0.0006(14) -0.0090(15)
C12 0.0490(19) 0.070(2) 0.042(2) 0.0023(19) -0.0015(16) 0.0077(19)
C13 0.086(4) 0.110(5) 0.056(3) 0.010(3) -0.009(3) 0.022(4)
C14 0.0405(16) 0.0387(15) 0.0220(13) -0.0035(12) 0.0013(12) 0.0035(14)
C15 0.0429(16) 0.0359(15) 0.0311(14) -0.0084(13) 0.0022(12) -0.0006(14)
C16 0.057(2) 0.0428(17) 0.0368(17) -0.0047(15) 0.0062(16) -0.0096(17)
C17 0.0395(16) 0.062(2) 0.0381(17) -0.0133(17) 0.0023(14) -0.0118(17)
C18 0.0392(16) 0.064(2) 0.0351(16) -0.0115(16) -0.0048(14) 0.0081(17)
C19 0.0455(16) 0.0429(16) 0.0272(14) -0.0047(14) -0.0022(14) 0.0048(15)
C20 0.054(2) 0.0338(16) 0.0386(18) -0.0018(14) -0.0047(15) 0.0031(15)
C21 0.0554(19) 0.0413(17) 0.0448(19) -0.0039(15) -0.0116(15) 0.0080(17)
C22 0.086(3) 0.0385(19) 0.059(2) -0.0010(18) -0.016(2) 0.002(2)
C23 0.062(2) 0.058(2) 0.051(2) -0.004(2) -0.0008(19) 0.023(2)
N1 0.0409(14) 0.0344(13) 0.0294(13) -0.0023(11) 0.0030(11) 0.0021(12)
O1 0.0611(14) 0.0436(12) 0.0303(11) 0.0067(11) 0.0036(11) 0.0157(12)
O2 0.0434(13) 0.0720(17) 0.0336(12) -0.0053(13) 0.0022(10) 0.0078(13)
O3 0.0513(13) 0.0591(14) 0.0346(12) -0.0058(12) -0.0006(11) 0.0034(12)
O4 0.0392(11) 0.0486(13) 0.0289(10) -0.0032(10) 0.0039(9) 0.0023(11)

loop_
_atom_type_symbol
_atom_type_description
_atom_type_scat_dispersion_real
_atom_type_scat_dispersion_imag
_atom_type_scat_source
C C 0.0181 0.0091 'International Tables Vol C Tables 4.2.6.8 and 6.1.1.4'
H H 0.0000 0.0000 'International Tables Vol C Tables 4.2.6.8 and 6.1.1.4'
N N 0.0311 0.0180 'International Tables Vol C Tables 4.2.6.8 and 6.1.1.4'
O O 0.0492 0.0322 'International Tables Vol C Tables 4.2.6.8 and 6.1.1.4'
Br Br -0.6763 1.2805 'International Tables Vol C Tables 4.2.6.8 and 6.1.1.4'

loop_
_geom_angle_atom_site_label_1
_geom_angle_atom_site_label_2
_geom_angle_atom_site_label_3
_geom_angle
C6 C1 C2 122.2(3)
C6 C1 Br1 119.3(3)
C2 C1 Br1 118.5(3)
C1 C2 C3 117.8(3)
C1 C2 H2 121.1
C3 C2 H2 121.1
C2 C3 C4 121.3(3)
C2 C3 H3 119.3
C4 C3 H3 119.3
C3 C4 C5 119.2(3)
C3 C4 C7 123.8(3)
C5 C4 C7 117.0(3)
C6 C5 C4 120.1(3)
C6 C5 H5 120.0
C4 C5 H5 120.0
C5 C6 C1 119.3(3)
C5 C6 H6 120.3
C1 C6 H6 120.3
O1 C7 C4 119.9(3)
O1 C7 C8 121.4(3)
C4 C7 C8 118.5(3)
N1 C8 C7 110.7(3)
N1 C8 C9 112.9(3)
C7 C8 C9 108.5(3)
N1 C8 H8 108.2
C7 C8 H8 108.2
C9 C8 H8 108.2
C10 C9 C8 116.4(3)
C10 C9 H9A 108.2
C8 C9 H9A 108.2
C10 C9 H9B 108.2
C8 C9 H9B 108.2
H9A C9 H9B 107.3
C11 C10 C9 114.8(3)
C11 C10 H10A 108.6
C9 C10 H10A 108.6
C11 C10 H10B 108.6
C9 C10 H10B 108.6
H10A C10 H10B 107.5
O2 C11 O3 123.8(4)
O2 C11 C10 125.3(4)
O3 C11 C10 110.9(3)
O3 C12 C13 107.1(4)
O3 C12 H12A 110.3
C13 C12 H12A 110.3
O3 C12 H12B 110.3
C13 C12 H12B 110.3
H12A C12 H12B 108.5
C12 C13 H13A 109.5
C12 C13 H13B 109.5
H13A C13 H13B 109.5
C12 C13 H13C 109.5
H13A C13 H13C 109.5
H13B C13 H13C 109.5
C19 C14 C15 119.6(3)
C19 C14 N1 119.7(3)
C15 C14 N1 120.7(3)
C16 C15 C14 115.7(3)
C16 C15 C20 120.1(3)
C14 C15 C20 124.1(3)
C17 C16 C15 124.0(4)
C17 C16 H16 118.0
C15 C16 H16 118.0
C18 C17 C16 119.3(3)
C18 C17 H17 120.4
C16 C17 H17 120.4
C19 C18 C17 118.7(3)
C19 C18 H18 120.7
C17 C18 H18 120.7
C18 C19 C14 122.6(3)
C18 C19 H19 118.7
C14 C19 H19 118.7
C21 C20 C15 111.7(3)
C21 C20 C23 109.9(4)
C15 C20 C23 109.4(3)
C21 C20 C22 106.5(3)
C15 C20 C22 111.2(3)
C23 C20 C22 108.0(4)
C20 C21 H21A 109.5
C20 C21 H21B 109.5
H21A C21 H21B 109.5
C20 C21 H21C 109.5
H21A C21 H21C 109.5
H21B C21 H21C 109.5
C20 C22 H22A 109.5
C20 C22 H22B 109.5
H22A C22 H22B 109.5
C20 C22 H22C 109.5
H22A C22 H22C 109.5
H22B C22 H22C 109.5
C20 C23 H23A 109.5
C20 C23 H23B 109.5
H23A C23 H23B 109.5
C20 C23 H23C 109.5
H23A C23 H23C 109.5
H23B C23 H23C 109.5
C14 N1 C8 112.8(3)
C14 N1 O4 105.9(2)
C8 N1 O4 105.4(2)
C11 O3 C12 116.6(3)
N1 O4 H4 109.5

loop_
_geom_bond_atom_site_label_1
_geom_bond_atom_site_label_2
_geom_bond_distance
Br1 C1 1.901(3)
C1 C6 1.379(6)
C1 C2 1.381(5)
C2 C3 1.385(5)
C2 H2 0.9500
C3 C4 1.387(5)
C3 H3 0.9500
C4 C5 1.397(5)
C4 C7 1.494(5)
C5 C6 1.376(6)
C5 H5 0.9500
C6 H6 0.9500
C7 O1 1.214(4)
C7 C8 1.520(4)
C8 N1 1.467(4)
C8 C9 1.532(5)
C8 H8 1.0000
C9 C10 1.525(6)
C9 H9A 0.9900
C9 H9B 0.9900
C10 C11 1.500(6)
C10 H10A 0.9900
C10 H10B 0.9900
C11 O2 1.201(5)
C11 O3 1.330(5)
C12 O3 1.452(5)
C12 C13 1.509(7)
C12 H12A 0.9900
C12 H12B 0.9900
C13 H13A 0.9800
C13 H13B 0.9800
C13 H13C 0.9800
C14 C19 1.393(5)
C14 C15 1.420(5)
C14 N1 1.451(4)
C15 C16 1.396(6)
C15 C20 1.537(5)
C16 C17 1.380(6)
C16 H16 0.9500
C17 C18 1.380(7)
C17 H17 0.9500
C18 C19 1.375(6)
C18 H18 0.9500
C19 H19 0.9500
C20 C21 1.529(5)
C20 C23 1.538(6)
C20 C22 1.546(5)
C21 H21A 0.9800
C21 H21B 0.9800
C21 H21C 0.9800
C22 H22A 0.9800
C22 H22B 0.9800
C22 H22C 0.9800
C23 H23A 0.9800
C23 H23B 0.9800
C23 H23C 0.9800
N1 O4 1.472(3)
O4 H4 0.8400

loop_
_cod_related_entry_id
_cod_related_entry_database
_cod_related_entry_code
1 ChemSpider 30651875
